data_4110743
loop_
_publ_author_name
'Xian-Ming Deng'
'Ping Cai'
'Song Ye'
'Xiu-Li Sun'
'Wei-Wei Liao'
'Kai Li'
'Yong Tang'
'Yun-Dong Wu'
'Li-Xin Dai'

_publ_section_title
;
 Enantioselective Synthesis of Vinylcyclopropanes and Vinylepoxides
 Mediated by Camphor-Derived Sulfur Ylides: Rationale of
 Enantioselectivity, Scope, and Limitation
;
_journal_name_full 'Journal of the American Chemical Society'
_journal_page_first 9730
_journal_page_last 9740
_journal_paper_doi 10.1021/ja056751o
_journal_volume 128
_journal_year 2006
_chemical_absolute_configuration ad
_chemical_formula_sum 'C18 H14 Br N'
_chemical_formula_weight 324.21
_chemical_name_systematic
; 
 ? 
;
_space_group_IT_number 1
_symmetry_cell_setting triclinic
_symmetry_space_group_name_Hall 'P 1'
_symmetry_space_group_name_H-M 'P 1'
_atom_sites_solution_hydrogens geom
_atom_sites_solution_primary direct
_atom_sites_solution_secondary difmap
_audit_creation_method SHELXL-97
_cell_angle_alpha 100.290(3)
_cell_angle_beta 107.477(3)
_cell_angle_gamma 91.366(3)
_cell_formula_units_Z 2
_cell_length_a 6.9897(11)
_cell_length_b 9.7442(15)
_cell_length_c 11.9069(19)
_cell_measurement_reflns_used 1099
_cell_measurement_temperature 293(2)
_cell_measurement_theta_max 37.699
_cell_measurement_theta_min 5.047
_cell_volume 758.5(2)
_computing_cell_refinement 'Bruker SMART'
_computing_data_collection 'Bruker SMART'
_computing_data_reduction 'Bruker SHELXTL'
_computing_molecular_graphics 'Bruker SHELXTL'
_computing_publication_material 'Bruker SHELXTL'
_computing_structure_refinement 'SHELXL-97 (Sheldrick, 1997)'
_computing_structure_solution 'SHELXS-97 (Sheldrick, 1990)'
_diffrn_ambient_temperature 293(2)
_diffrn_measured_fraction_theta_full 0.975
_diffrn_measured_fraction_theta_max 0.975
_diffrn_measurement_device_type 'CCD area detector'
_diffrn_measurement_method 'phi and omega scans'
_diffrn_radiation_monochromator graphite
_diffrn_radiation_source 'fine-focus sealed tube'
_diffrn_radiation_type MoK\a
_diffrn_radiation_wavelength 0.71073
_diffrn_reflns_av_R_equivalents 0.0867
_diffrn_reflns_av_sigmaI/netI 0.0921
_diffrn_reflns_limit_h_max 8
_diffrn_reflns_limit_h_min -6
_diffrn_reflns_limit_k_max 12
_diffrn_reflns_limit_k_min -12
_diffrn_reflns_limit_l_max 15
_diffrn_reflns_limit_l_min -15
_diffrn_reflns_number 4514
_diffrn_reflns_theta_full 26.99
_diffrn_reflns_theta_max 26.99
_diffrn_reflns_theta_min 1.83
_exptl_absorpt_coefficient_mu 2.699
_exptl_absorpt_correction_T_max 1.00000
_exptl_absorpt_correction_T_min 0.55569
_exptl_absorpt_correction_type empirical
_exptl_crystal_colour colorless
_exptl_crystal_density_diffrn 1.420
_exptl_crystal_F_000 328
_exptl_crystal_size_max 0.389
_exptl_crystal_size_mid 0.253
_exptl_crystal_size_min 0.112
_refine_diff_density_max 0.646
_refine_diff_density_min -0.436
_refine_diff_density_rms 0.075
_refine_ls_abs_structure_details 'Flack H D (1983), Acta Cryst. A39, 876-881'
_refine_ls_abs_structure_Flack 0.001(17)
_refine_ls_extinction_coef 0.013(3)
_refine_ls_extinction_expression Fc^*^=kFc[1+0.001xFc^2^\l^3^/sin(2\q)]^-1/4^
_refine_ls_extinction_method SHELXL
_refine_ls_goodness_of_fit_ref 0.839
_refine_ls_hydrogen_treatment mixed
_refine_ls_matrix_type full
_refine_ls_number_parameters 382
_refine_ls_number_reflns 3838
_refine_ls_number_restraints 6
_refine_ls_restrained_S_all 0.838
_refine_ls_R_factor_all 0.0979
_refine_ls_R_factor_gt 0.0582
_refine_ls_shift/su_max 0.000
_refine_ls_shift/su_mean 0.000
_refine_ls_structure_factor_coef Fsqd
_refine_ls_weighting_details 'calc w=1/[\s^2^(Fo^2^)+(0.0833P)^2^+0.0000P] where P=(Fo^2^+2Fc^2^)/3'
_refine_ls_weighting_scheme calc
_refine_ls_wR_factor_gt 0.1349
_refine_ls_wR_factor_ref 0.1522
_reflns_number_gt 1962
_reflns_number_total 3838
_reflns_threshold_expression >2sigma(I)
_cod_data_source_file ja056751orom20051002_112914.cif
_cod_data_source_block cd23384
_cod_database_code 4110743

loop_
_symmetry_equiv_pos_as_xyz
'x, y, z'

loop_
_atom_site_label
_atom_site_type_symbol
_atom_site_fract_x
_atom_site_fract_y
_atom_site_fract_z
_atom_site_U_iso_or_equiv
_atom_site_adp_type
_atom_site_occupancy
_atom_site_symmetry_multiplicity
_atom_site_calc_flag
_atom_site_refinement_flags
Br1 Br 0.43967(13) 0.27471(10) 1.33288(9) 0.0946(5) Uani 1 1 d .
Br2 Br 0.98310(17) 0.58646(12) 0.51752(10) 0.1082(5) Uani 1 1 d .
N1 N 1.2400(17) 0.5735(11) 0.9023(10) 0.108(3) Uani 1 1 d .
N2 N 0.1914(17) 1.0879(11) 0.9341(10) 0.112(4) Uani 1 1 d .
C1 C 0.8284(14) 0.3283(9) 0.8544(8) 0.062(2) Uani 1 1 d .
C2 C 0.9172(14) 0.3602(10) 0.9898(8) 0.063(2) Uani 1 1 d D
C3 C 0.9073(14) 0.4755(10) 0.9214(8) 0.065(2) Uani 1 1 d D
C4 C 1.0906(18) 0.5338(10) 0.9094(9) 0.079(3) Uani 1 1 d .
C5 C 0.6138(13) 0.2958(9) 0.7922(8) 0.060(2) Uani 1 1 d .
H5 H 0.5233 0.3466 0.8226 0.072 Uiso 1 1 calc R
C6 C 0.5410(14) 0.1971(9) 0.6940(8) 0.062(2) Uani 1 1 d .
H6 H 0.6342 0.1476 0.6651 0.075 Uiso 1 1 calc R
C7 C 0.3289(16) 0.1591(10) 0.6273(8) 0.055(2) Uani 1 1 d .
C8 C 0.2688(17) 0.0289(11) 0.5517(9) 0.078(3) Uani 1 1 d .
H8 H 0.3654 -0.0325 0.5427 0.094 Uiso 1 1 calc R
C9 C 0.067(2) -0.0110(13) 0.4895(9) 0.094(4) Uani 1 1 d .
H9 H 0.0310 -0.0987 0.4395 0.113 Uiso 1 1 calc R
C10 C -0.080(2) 0.0765(15) 0.5004(11) 0.084(4) Uani 1 1 d .
H10 H -0.2150 0.0484 0.4601 0.100 Uiso 1 1 calc R
C11 C -0.0226(18) 0.2070(12) 0.5725(10) 0.082(3) Uani 1 1 d .
H11 H -0.1199 0.2686 0.5793 0.098 Uiso 1 1 calc R
C12 C 0.1778(15) 0.2480(10) 0.6350(9) 0.070(3) Uani 1 1 d .
H12 H 0.2124 0.3367 0.6832 0.084 Uiso 1 1 calc R
C13 C 0.7997(14) 0.3453(9) 1.0705(7) 0.058(2) Uani 1 1 d .
C14 C 0.6312(15) 0.4190(9) 1.0775(8) 0.066(3) Uani 1 1 d .
H14 H 0.5894 0.4829 1.0275 0.079 Uiso 1 1 calc R
C15 C 0.5262(14) 0.4003(10) 1.1550(7) 0.065(2) Uani 1 1 d .
H15 H 0.4165 0.4515 1.1577 0.078 Uiso 1 1 calc R
C16 C 0.5852(15) 0.3053(11) 1.2283(7) 0.067(3) Uani 1 1 d .
C17 C 0.749(2) 0.2335(13) 1.2260(10) 0.086(4) Uani 1 1 d .
H17 H 0.7900 0.1705 1.2770 0.103 Uiso 1 1 calc R
C18 C 0.8566(16) 0.2532(11) 1.1486(9) 0.068(3) Uani 1 1 d .
H18 H 0.9689 0.2037 1.1491 0.082 Uiso 1 1 calc R
C19 C 0.5819(13) 0.8629(9) 0.9798(7) 0.058(2) Uani 1 1 d D
C20 C 0.4940(13) 0.8309(9) 0.8451(7) 0.054(2) Uani 1 1 d .
C21 C 0.5153(13) 0.9802(9) 0.9112(8) 0.062(2) Uani 1 1 d .
H21 H 0.6217 1.0427 0.9046 0.074 Uiso 1 1 calc R
C22 C 0.3338(18) 1.0424(10) 0.9233(9) 0.077(3) Uani 1 1 d .
C23 C 0.8003(14) 0.8582(8) 1.0403(7) 0.057(2) Uani 1 1 d .
H23 H 0.8914 0.9036 1.0133 0.068 Uiso 1 1 calc R
C24 C 0.8711(13) 0.7934(9) 1.1297(7) 0.059(2) Uani 1 1 d .
H24 H 0.7767 0.7502 1.1558 0.070 Uiso 1 1 calc R
C25 C 1.0827(14) 0.7818(10) 1.1930(7) 0.056(2) Uani 1 1 d .
C26 C 1.1330(18) 0.6846(12) 1.2645(9) 0.074(3) Uani 1 1 d .
H26 H 1.0324 0.6235 1.2689 0.089 Uiso 1 1 calc R
C27 C 1.335(2) 0.6753(12) 1.3319(10) 0.088(3) Uani 1 1 d .
H27 H 1.3686 0.6070 1.3784 0.106 Uiso 1 1 calc R
C28 C 1.481(2) 0.7681(17) 1.3276(12) 0.082(4) Uani 1 1 d .
H28 H 1.6140 0.7635 1.3727 0.099 Uiso 1 1 calc R
C29 C 1.4356(16) 0.8673(11) 1.2587(9) 0.077(3) Uani 1 1 d .
H29 H 1.5364 0.9284 1.2545 0.092 Uiso 1 1 calc R
C30 C 1.2351(15) 0.8755(10) 1.1944(8) 0.069(3) Uani 1 1 d .
H30 H 1.2028 0.9467 1.1510 0.083 Uiso 1 1 calc R
C31 C 0.6140(13) 0.7800(9) 0.7637(7) 0.057(2) Uani 1 1 d .
C32 C 0.7747(14) 0.8564(10) 0.7541(8) 0.065(2) Uani 1 1 d .
H32 H 0.8084 0.9477 0.7973 0.078 Uiso 1 1 calc R
C33 C 0.8864(14) 0.8012(11) 0.6824(8) 0.069(2) Uani 1 1 d .
H33 H 0.9951 0.8536 0.6771 0.083 Uiso 1 1 calc R
C34 C 0.8338(15) 0.6671(12) 0.6190(8) 0.069(3) Uani 1 1 d .
C35 C 0.6734(17) 0.5916(12) 0.6246(9) 0.072(3) Uani 1 1 d .
H35 H 0.6364 0.5019 0.5784 0.087 Uiso 1 1 calc R
C36 C 0.5637(16) 0.6475(10) 0.6992(8) 0.063(3) Uani 1 1 d .
H36 H 0.4561 0.5942 0.7049 0.075 Uiso 1 1 calc R
H1 H 0.936(11) 0.291(7) 0.821(6) 0.036(17) Uiso 1 1 d .
H2 H 1.049(6) 0.328(9) 1.008(7) 0.07(3) Uiso 1 1 d D
H3 H 0.816(9) 0.543(6) 0.934(6) 0.05(2) Uiso 1 1 d D
H19 H 0.496(9) 0.828(7) 1.019(6) 0.05(2) Uiso 1 1 d D
H20 H 0.363(12) 0.788(7) 0.819(5) 0.033(17) Uiso 1 1 d .

loop_
_atom_site_aniso_label
_atom_site_aniso_U_11
_atom_site_aniso_U_22
_atom_site_aniso_U_33
_atom_site_aniso_U_23
_atom_site_aniso_U_13
_atom_site_aniso_U_12
Br1 0.0862(9) 0.1037(9) 0.0947(8) 0.0139(7) 0.0329(7) -0.0033(7)
Br2 0.1119(11) 0.1298(11) 0.1080(10) 0.0381(8) 0.0593(9) 0.0508(9)
N1 0.076(7) 0.094(7) 0.155(9) 0.039(7) 0.030(7) -0.014(6)
N2 0.077(7) 0.093(7) 0.145(9) -0.003(6) 0.016(7) 0.035(6)
C1 0.051(5) 0.060(6) 0.075(6) 0.014(5) 0.020(5) 0.010(4)
C2 0.045(5) 0.073(6) 0.069(6) 0.018(5) 0.011(5) 0.010(4)
C3 0.052(6) 0.056(6) 0.079(6) 0.011(5) 0.012(5) 0.002(5)
C4 0.074(8) 0.064(6) 0.087(7) 0.025(5) 0.003(6) -0.003(6)
C5 0.050(5) 0.056(5) 0.072(6) 0.014(5) 0.015(5) 0.005(4)
C6 0.066(6) 0.051(5) 0.071(6) 0.012(5) 0.024(5) 0.004(4)
C7 0.061(6) 0.056(6) 0.043(5) 0.003(4) 0.016(4) -0.009(5)
C8 0.087(8) 0.069(7) 0.081(7) 0.000(5) 0.038(6) -0.001(6)
C9 0.108(10) 0.080(8) 0.072(7) -0.020(6) 0.019(7) -0.033(8)
C10 0.077(9) 0.086(8) 0.074(7) 0.018(6) 0.004(7) -0.024(7)
C11 0.075(8) 0.079(8) 0.077(7) 0.015(6) 0.005(6) -0.012(6)
C12 0.058(6) 0.062(6) 0.080(6) 0.005(5) 0.011(5) 0.003(5)
C13 0.054(5) 0.052(5) 0.057(5) 0.005(4) 0.002(4) 0.002(4)
C14 0.070(7) 0.042(5) 0.069(6) 0.008(4) -0.001(5) 0.012(5)
C15 0.059(6) 0.073(6) 0.055(5) 0.003(5) 0.011(5) 0.011(5)
C16 0.067(7) 0.068(6) 0.050(5) -0.005(5) 0.002(5) -0.005(5)
C17 0.099(10) 0.076(7) 0.072(7) 0.027(6) 0.003(7) 0.006(7)
C18 0.055(6) 0.069(6) 0.078(6) 0.021(5) 0.012(5) 0.018(5)
C19 0.049(5) 0.065(5) 0.062(5) 0.023(4) 0.017(4) 0.008(4)
C20 0.041(5) 0.054(5) 0.062(5) 0.014(4) 0.009(4) -0.001(4)
C21 0.044(5) 0.058(5) 0.072(5) 0.009(4) 0.004(4) 0.004(4)
C22 0.080(8) 0.062(6) 0.077(6) 0.005(5) 0.011(6) 0.010(6)
C23 0.062(6) 0.056(5) 0.057(5) 0.016(4) 0.020(4) 0.005(4)
C24 0.055(5) 0.064(6) 0.061(5) 0.012(4) 0.024(4) 0.004(4)
C25 0.065(6) 0.062(6) 0.042(4) 0.014(4) 0.017(4) 0.018(5)
C26 0.078(7) 0.086(7) 0.063(6) 0.022(5) 0.025(6) 0.023(6)
C27 0.109(10) 0.077(8) 0.079(7) 0.032(6) 0.017(7) 0.044(7)
C28 0.056(8) 0.104(9) 0.078(7) 0.011(7) 0.010(6) 0.021(7)
C29 0.065(7) 0.079(7) 0.078(6) 0.015(6) 0.011(5) 0.013(5)
C30 0.072(7) 0.070(6) 0.060(5) 0.019(5) 0.006(5) 0.014(5)
C31 0.045(5) 0.056(5) 0.063(5) 0.018(4) 0.001(4) 0.005(4)
C32 0.062(6) 0.054(5) 0.076(6) 0.017(5) 0.016(5) 0.003(5)
C33 0.052(6) 0.076(7) 0.076(6) 0.020(5) 0.012(5) -0.003(5)
C34 0.057(6) 0.097(8) 0.060(5) 0.042(6) 0.014(5) 0.023(6)
C35 0.068(7) 0.070(7) 0.068(6) 0.007(5) 0.010(6) 0.005(6)
C36 0.060(6) 0.053(6) 0.066(6) 0.010(5) 0.007(5) -0.005(5)

loop_
_atom_type_symbol
_atom_type_description
_atom_type_scat_dispersion_real
_atom_type_scat_dispersion_imag
_atom_type_scat_source
C C 0.0033 0.0016 'International Tables Vol C Tables 4.2.6.8 and 6.1.1.4'
H H 0.0000 0.0000 'International Tables Vol C Tables 4.2.6.8 and 6.1.1.4'
N N 0.0061 0.0033 'International Tables Vol C Tables 4.2.6.8 and 6.1.1.4'
Br Br -0.2901 2.4595 'International Tables Vol C Tables 4.2.6.8 and 6.1.1.4'

loop_
_geom_angle_atom_site_label_1
_geom_angle_atom_site_label_2
_geom_angle_atom_site_label_3
_geom_angle
C5 C1 C3 119.9(8)
C5 C1 C2 123.3(8)
C3 C1 C2 59.1(6)
C5 C1 H1 124(4)
C3 C1 H1 106(4)
C2 C1 H1 107(4)
C13 C2 C3 125.3(8)
C13 C2 C1 123.1(8)
C3 C2 C1 60.4(6)
C13 C2 H2 118(5)
C3 C2 H2 109(5)
C1 C2 H2 106(5)
C4 C3 C2 119.3(8)
C4 C3 C1 118.1(8)
C2 C3 C1 60.5(6)
C4 C3 H3 114(5)
C2 C3 H3 114(5)
C1 C3 H3 120(5)
N1 C4 C3 176.2(12)
C6 C5 C1 123.2(8)
C6 C5 H5 118.4
C1 C5 H5 118.4
C5 C6 C7 126.2(8)
C5 C6 H6 116.9
C7 C6 H6 116.9
C8 C7 C12 116.8(10)
C8 C7 C6 120.1(10)
C12 C7 C6 123.1(9)
C7 C8 C9 121.2(11)
C7 C8 H8 119.4
C9 C8 H8 119.4
C10 C9 C8 121.2(10)
C10 C9 H9 119.4
C8 C9 H9 119.4
C9 C10 C11 118.3(11)
C9 C10 H10 120.8
C11 C10 H10 120.8
C10 C11 C12 121.0(12)
C10 C11 H11 119.5
C12 C11 H11 119.5
C11 C12 C7 121.4(10)
C11 C12 H12 119.3
C7 C12 H12 119.3
C18 C13 C14 115.9(9)
C18 C13 C2 118.7(9)
C14 C13 C2 125.4(8)
C15 C14 C13 122.8(9)
C15 C14 H14 118.6
C13 C14 H14 118.6
C16 C15 C14 119.1(8)
C16 C15 H15 120.4
C14 C15 H15 120.4
C17 C16 C15 120.1(10)
C17 C16 Br1 120.0(9)
C15 C16 Br1 119.9(8)
C16 C17 C18 120.8(11)
C16 C17 H17 119.6
C18 C17 H17 119.6
C17 C18 C13 121.3(10)
C17 C18 H18 119.4
C13 C18 H18 119.4
C23 C19 C20 121.7(7)
C23 C19 C21 118.3(8)
C20 C19 C21 59.6(6)
C23 C19 H19 115(5)
C20 C19 H19 113(5)
C21 C19 H19 119(5)
C31 C20 C19 123.0(7)
C31 C20 C21 122.9(8)
C19 C20 C21 60.8(6)
C31 C20 H20 113(4)
C19 C20 H20 112(4)
C21 C20 H20 114(4)
C22 C21 C20 117.7(8)
C22 C21 C19 116.2(8)
C20 C21 C19 59.6(6)
C22 C21 H21 117.0
C20 C21 H21 117.0
C19 C21 H21 117.0
N2 C22 C21 178.1(13)
C24 C23 C19 123.4(8)
C24 C23 H23 118.3
C19 C23 H23 118.3
C23 C24 C25 126.9(8)
C23 C24 H24 116.5
C25 C24 H24 116.5
C26 C25 C30 117.4(9)
C26 C25 C24 119.7(10)
C30 C25 C24 122.5(8)
C25 C26 C27 121.2(12)
C25 C26 H26 119.4
C27 C26 H26 119.4
C28 C27 C26 119.0(11)
C28 C27 H27 120.5
C26 C27 H27 120.5
C29 C28 C27 121.3(12)
C29 C28 H28 119.4
C27 C28 H28 119.4
C28 C29 C30 118.7(11)
C28 C29 H29 120.7
C30 C29 H29 120.7
C25 C30 C29 122.3(9)
C25 C30 H30 118.8
C29 C30 H30 118.8
C36 C31 C32 119.0(9)
C36 C31 C20 116.7(9)
C32 C31 C20 124.2(8)
C33 C32 C31 121.6(9)
C33 C32 H32 119.2
C31 C32 H32 119.2
C34 C33 C32 118.4(9)
C34 C33 H33 120.8
C32 C33 H33 120.8
C35 C34 C33 121.0(10)
C35 C34 Br2 119.1(9)
C33 C34 Br2 119.9(8)
C34 C35 C36 120.2(10)
C34 C35 H35 119.9
C36 C35 H35 119.9
C31 C36 C35 119.9(10)
C31 C36 H36 120.1
C35 C36 H36 120.1

loop_
_geom_bond_atom_site_label_1
_geom_bond_atom_site_label_2
_geom_bond_distance
Br1 C16 1.885(10)
Br2 C34 1.904(10)
N1 C4 1.137(14)
N2 C22 1.132(13)
C1 C5 1.458(13)
C1 C3 1.512(13)
C1 C2 1.514(13)
C1 H1 1.00(7)
C2 C13 1.462(13)
C2 C3 1.492(14)
C2 H2 0.96(2)
C3 C4 1.445(16)
C3 H3 0.95(2)
C5 C6 1.330(11)
C5 H5 0.9300
C6 C7 1.459(14)
C6 H6 0.9300
C7 C8 1.390(14)
C7 C12 1.396(14)
C8 C9 1.391(16)
C8 H8 0.9300
C9 C10 1.372(18)
C9 H9 0.9300
C10 C11 1.376(16)
C10 H10 0.9300
C11 C12 1.384(15)
C11 H11 0.9300
C12 H12 0.9300
C13 C18 1.387(13)
C13 C14 1.410(13)
C14 C15 1.372(13)
C14 H14 0.9300
C15 C16 1.371(13)
C15 H15 0.9300
C16 C17 1.364(15)
C17 C18 1.384(17)
C17 H17 0.9300
C18 H18 0.9300
C19 C23 1.485(13)
C19 C20 1.505(12)
C19 C21 1.523(13)
C19 H19 0.95(2)
C20 C31 1.492(12)
C20 C21 1.506(12)
C20 H20 0.94(7)
C21 C22 1.454(14)
C21 H21 0.9800
C23 C24 1.310(11)
C23 H23 0.9300
C24 C25 1.462(12)
C24 H24 0.9300
C25 C26 1.368(12)
C25 C30 1.381(14)
C26 C27 1.416(16)
C26 H26 0.9300
C27 C28 1.364(19)
C27 H27 0.9300
C28 C29 1.360(18)
C28 H28 0.9300
C29 C30 1.392(13)
C29 H29 0.9300
C30 H30 0.9300
C31 C36 1.358(12)
C31 C32 1.377(12)
C32 C33 1.373(12)
C32 H32 0.9300
C33 C34 1.367(14)
C33 H33 0.9300
C34 C35 1.351(15)
C35 C36 1.389(14)
C35 H35 0.9300
C36 H36 0.9300

loop_
_geom_torsion_atom_site_label_1
_geom_torsion_atom_site_label_2
_geom_torsion_atom_site_label_3
_geom_torsion_atom_site_label_4
_geom_torsion
C5 C1 C2 C13 7.5(14)
C3 C1 C2 C13 115.1(10)
C5 C1 C2 C3 -107.6(10)
C13 C2 C3 C4 140.8(9)
C1 C2 C3 C4 -107.6(10)
C13 C2 C3 C1 -111.6(10)
C5 C1 C3 C4 -137.3(10)
C2 C1 C3 C4 109.6(10)
C5 C1 C3 C2 113.1(10)
C2 C3 C4 N1 13(20)
C1 C3 C4 N1 -57(20)
C3 C1 C5 C6 149.9(9)
C2 C1 C5 C6 -139.5(9)
C1 C5 C6 C7 180.0(9)
C5 C6 C7 C8 -159.3(9)
C5 C6 C7 C12 20.6(15)
C12 C7 C8 C9 -1.5(15)
C6 C7 C8 C9 178.4(10)
C7 C8 C9 C10 0.0(18)
C8 C9 C10 C11 1.6(19)
C9 C10 C11 C12 -1.6(19)
C10 C11 C12 C7 0.1(17)
C8 C7 C12 C11 1.4(15)
C6 C7 C12 C11 -178.5(10)
C3 C2 C13 C18 -165.2(9)
C1 C2 C13 C18 119.9(10)
C3 C2 C13 C14 13.9(14)
C1 C2 C13 C14 -61.0(13)
C18 C13 C14 C15 -1.0(13)
C2 C13 C14 C15 179.8(8)
C13 C14 C15 C16 -0.6(13)
C14 C15 C16 C17 1.7(13)
C14 C15 C16 Br1 -178.6(6)
C15 C16 C17 C18 -1.2(15)
Br1 C16 C17 C18 179.1(9)
C16 C17 C18 C13 -0.6(17)
C14 C13 C18 C17 1.6(14)
C2 C13 C18 C17 -179.2(10)
C23 C19 C20 C31 5.7(13)
C21 C19 C20 C31 112.2(10)
C23 C19 C20 C21 -106.5(9)
C31 C20 C21 C22 142.0(9)
C19 C20 C21 C22 -105.6(9)
C31 C20 C21 C19 -112.4(9)
C23 C19 C21 C22 -139.7(8)
C20 C19 C21 C22 108.2(9)
C23 C19 C21 C20 112.1(9)
C20 C21 C22 N2 57(35)
C19 C21 C22 N2 -11(35)
C20 C19 C23 C24 -132.0(9)
C21 C19 C23 C24 158.0(7)
C19 C23 C24 C25 179.0(8)
C23 C24 C25 C26 -164.6(9)
C23 C24 C25 C30 22.7(13)
C30 C25 C26 C27 -3.6(14)
C24 C25 C26 C27 -176.7(9)
C25 C26 C27 C28 2.0(16)
C26 C27 C28 C29 -1.0(19)
C27 C28 C29 C30 1.9(17)
C26 C25 C30 C29 4.6(13)
C24 C25 C30 C29 177.4(8)
C28 C29 C30 C25 -3.7(14)
C19 C20 C31 C36 113.3(10)
C21 C20 C31 C36 -172.6(8)
C19 C20 C31 C32 -64.0(12)
C21 C20 C31 C32 10.1(12)
C36 C31 C32 C33 -0.9(13)
C20 C31 C32 C33 176.4(8)
C31 C32 C33 C34 0.4(13)
C32 C33 C34 C35 1.4(14)
C32 C33 C34 Br2 179.6(6)
C33 C34 C35 C36 -2.6(15)
Br2 C34 C35 C36 179.2(7)
C32 C31 C36 C35 -0.4(14)
C20 C31 C36 C35 -177.8(8)
C34 C35 C36 C31 2.1(15)
